data_9000141
loop_
_publ_author_name
'Fischer, K. F.'

_publ_section_title
;
 A further refinement of the crystal structure of cummingtonite
 (Mg,Fe)7(Si4O11)2(OH)2
;
_journal_name_full 'American Mineralogist'
_journal_page_first 814
_journal_page_last 818
_journal_volume 51
_journal_year 1966
_chemical_formula_sum 'Fe2.32 Mg4.68 O24 Si8'
_chemical_name_mineral Cummingtonite
_space_group_IT_number 12
_symmetry_space_group_name_Hall '-C 2y'
_symmetry_space_group_name_H-M 'C 1 2/m 1'
_cell_angle_alpha 90
_cell_angle_beta 101.9
_cell_angle_gamma 90
_cell_length_a 9.51
_cell_length_b 18.19
_cell_length_c 5.33
_cell_formula_units_Z 2
_cell_volume 902.205
_database_code_amcsd 0000145
_exptl_crystal_density_diffrn 3.136
_cod_original_formula_sum 'Si8 (Mg4.68 Fe2.32) O24'
_cod_database_code 9000141

loop_
_space_group_symop_operation_xyz
x,y,z
1/2+x,1/2+y,z
x,-y,z
1/2+x,1/2-y,z
-x,y,-z
1/2-x,1/2+y,-z
-x,-y,-z
1/2-x,1/2-y,-z

loop_
_atom_site_label
_atom_site_fract_x
_atom_site_fract_y
_atom_site_fract_z
_atom_site_occupancy
_atom_site_U_iso_or_equiv
Si1 0.28740 0.08420 0.27460 1.00000 0.00456
Si2 0.29770 0.16880 0.78170 1.00000 0.00545
Mg1 0.00000 0.08720 0.50000 0.84000 0.00481
Fe1 0.00000 0.08720 0.50000 0.16000 0.00481
Mg2 0.00000 0.17730 0.00000 0.95000 0.00456
Fe2 0.00000 0.17730 0.00000 0.05000 0.00456
Mg3 0.00000 0.00000 0.00000 0.84000 0.00380
Fe3 0.00000 0.00000 0.00000 0.16000 0.00380
Mg4 0.00000 0.25970 0.50000 0.13000 0.01001
Fe4 0.00000 0.25970 0.50000 0.87000 0.01001
O1 0.11350 0.08740 0.20870 1.00000 0.00709
O2 0.12320 0.17210 0.71930 1.00000 0.00849
O3 0.11340 0.00000 0.70670 1.00000 0.01026
O4 0.37980 0.24600 0.77160 1.00000 0.01127
O5 0.35140 0.13100 0.06590 1.00000 0.01127
O6 0.34880 0.11850 0.55970 1.00000 0.01279
O7 0.34170 0.00000 0.27190 1.00000 0.01115

loop_
_cod_related_entry_id
_cod_related_entry_database
_cod_related_entry_code
1 AMCSD 0000145
